data_7126688
loop_
_publ_author_name
'Blundell, Toby J.'
'Taylor, Laurence J.'
'Valentine, Andrew J.'
'Lewis, William'
'Blake, Alexander J.'
'McMaster, Jonathan'
'Kays, Deborah L.'

_publ_section_title
;
 A transition metal-gallium cluster formed via insertion of
 &quot;GaI&quot;.
;
_journal_issue 58
_journal_name_full 'Chemical communications (Cambridge, England)'
_journal_page_first 8139
_journal_page_last 8142
_journal_paper_doi 10.1039/d0cc03559a
_journal_volume 56
_journal_year 2020
_chemical_formula_moiety 'C28 H33 Co1 Ga3 I5'
_chemical_formula_sum 'C28 H33 Co Ga3 I5'
_chemical_formula_weight 1272.13
_space_group_crystal_system orthorhombic
_space_group_IT_number 61
_space_group_name_Hall '-P 2ac 2ab'
_space_group_name_H-M_alt 'P b c a'
_atom_sites_solution_hydrogens geom
_atom_sites_solution_primary direct
_atom_sites_solution_secondary difmap
_audit_creation_date
;
'Wed Apr 02 09:20:50 2014'
;
_audit_creation_method
;
CrysAlisPro, Agilent Technologies,
Version 1.171.37.31 (release 14-01-2014 CrysAlis171 .NET)
(compiled Jan 14 2014,18:38:05)
;
_audit_update_record
;
2020-05-18 deposited with the CCDC.	2020-06-10 downloaded from the CCDC.
;
_cell_angle_alpha 90.0
_cell_angle_beta 90.0
_cell_angle_gamma 90.0
_cell_formula_units_Z 8
_cell_length_a 16.6877(4)
_cell_length_b 17.7466(4)
_cell_length_c 24.3929(6)
_cell_measurement_reflns_used 27565
_cell_measurement_temperature 120(2)
_cell_measurement_theta_max 74.1860
_cell_measurement_theta_min 3.2040
_cell_volume 7224.0(3)
_computing_cell_refinement
;
CrysAlisPro, Agilent Technologies,
Version 1.171.37.31 (release 14-01-2014 CrysAlis171 .NET)
(compiled Jan 14 2014,18:38:05)
;
_computing_data_collection
;
CrysAlisPro, Agilent Technologies,
Version 1.171.37.31 (release 14-01-2014 CrysAlis171 .NET)
(compiled Jan 14 2014,18:38:05)
;
_computing_data_reduction
;
CrysAlisPro, Agilent Technologies,
Version 1.171.37.31 (release 14-01-2014 CrysAlis171 .NET)
(compiled Jan 14 2014,18:38:05)
;
_computing_molecular_graphics 'Olex2 (Dolomanov et al., 2009)'
_computing_publication_material 'Olex2 (Dolomanov et al., 2009)'
_computing_structure_refinement 'ShelXL (Sheldrick, 2008)'
_computing_structure_solution 'ShelXS (Sheldrick, 2008)'
_diffrn_ambient_environment N~2~
_diffrn_ambient_temperature 120(2)
_diffrn_detector 'CCD plate'
_diffrn_detector_area_resol_mean 10.3613
_diffrn_detector_type Atlas
_diffrn_measured_fraction_theta_full 0.954
_diffrn_measured_fraction_theta_max 0.980
_diffrn_measurement_details
;
#__ type_ start__ end____ width___ exp.time_
  1 omega  -41.00  -14.00   1.0000    5.0000
omega____ theta____ kappa____ phi______ frames
    -      -38.5000  137.0000   28.0000 27

#__ type_ start__ end____ width___ exp.time_
  2 omega  -94.00  -13.00   1.0000    5.0000
omega____ theta____ kappa____ phi______ frames
    -      -38.5000  125.0000  150.0000 81

#__ type_ start__ end____ width___ exp.time_
  3 omega -111.00  -19.00   1.0000    5.0000
omega____ theta____ kappa____ phi______ frames
    -      -38.5000  -38.0000  -90.0000 92

#__ type_ start__ end____ width___ exp.time_
  4 omega -112.00   -7.00   1.0000    5.0000
omega____ theta____ kappa____ phi______ frames
    -      -38.5000  -77.0000   30.0000 105

#__ type_ start__ end____ width___ exp.time_
  5 omega   89.00  116.00   1.0000    5.0000
omega____ theta____ kappa____ phi______ frames
    -       43.3152   38.0000   60.0000 27

#__ type_ start__ end____ width___ exp.time_
  6 omega    3.00   47.00   1.0000    5.0000
omega____ theta____ kappa____ phi______ frames
    -       43.3152  -99.0000  150.0000 44

#__ type_ start__ end____ width___ exp.time_
  7 omega   30.00   57.00   1.0000    5.0000
omega____ theta____ kappa____ phi______ frames
    -       43.3152  -38.0000 -120.0000 27

#__ type_ start__ end____ width___ exp.time_
  8 omega   48.00   98.00   1.0000   20.0000
omega____ theta____ kappa____ phi______ frames
    -      105.8087  -45.0000  -90.0000 50

#__ type_ start__ end____ width___ exp.time_
  9 omega   57.00  109.00   1.0000   20.0000
omega____ theta____ kappa____ phi______ frames
    -      105.8087  -95.0000  120.0000 52

#__ type_ start__ end____ width___ exp.time_
 10 omega   35.00   98.00   1.0000   20.0000
omega____ theta____ kappa____ phi______ frames
    -      105.8087  -45.0000   30.0000 63

#__ type_ start__ end____ width___ exp.time_
 11 omega   25.00  104.00   1.0000   20.0000
omega____ theta____ kappa____ phi______ frames
    -      105.8087  -95.0000  -60.0000 79

#__ type_ start__ end____ width___ exp.time_
 12 omega   60.00  175.00   1.0000   20.0000
omega____ theta____ kappa____ phi______ frames
    -      105.8087   15.0000  -90.0000 115

#__ type_ start__ end____ width___ exp.time_
 13 omega   66.00   97.00   1.0000   20.0000
omega____ theta____ kappa____ phi______ frames
    -      105.8087  -45.0000  -60.0000 31

#__ type_ start__ end____ width___ exp.time_
 14 omega   48.00   86.00   1.0000   20.0000
omega____ theta____ kappa____ phi______ frames
    -      105.8087  -30.0000   60.0000 38

#__ type_ start__ end____ width___ exp.time_
 15 omega   60.00   92.00   1.0000   20.0000
omega____ theta____ kappa____ phi______ frames
    -      105.8087  -45.0000   90.0000 32

#__ type_ start__ end____ width___ exp.time_
 16 omega   45.00   91.00   1.0000   20.0000
omega____ theta____ kappa____ phi______ frames
    -      105.8087  -45.0000 -180.0000 46

#__ type_ start__ end____ width___ exp.time_
 17 omega  152.00  177.00   1.0000   20.0000
omega____ theta____ kappa____ phi______ frames
    -      105.8087  125.0000  120.0000 25

#__ type_ start__ end____ width___ exp.time_
 18 omega   32.00   87.00   1.0000   20.0000
omega____ theta____ kappa____ phi______ frames
    -      105.8087  -30.0000  -30.0000 55

#__ type_ start__ end____ width___ exp.time_
 19 omega  115.00  142.00   1.0000   20.0000
omega____ theta____ kappa____ phi______ frames
    -      105.8087  125.0000  120.0000 27

#__ type_ start__ end____ width___ exp.time_
 20 omega  138.00  174.00   1.0000   20.0000
omega____ theta____ kappa____ phi______ frames
    -      105.8087  125.0000 -180.0000 36

#__ type_ start__ end____ width___ exp.time_
 21 omega   30.00  109.00   1.0000   20.0000
omega____ theta____ kappa____ phi______ frames
    -      105.8087  -95.0000 -150.0000 79

#__ type_ start__ end____ width___ exp.time_
 22 omega   91.00  119.00   1.0000   20.0000
omega____ theta____ kappa____ phi______ frames
    -      105.8087 -125.0000   90.0000 28

#__ type_ start__ end____ width___ exp.time_
 23 omega   88.00  178.00   1.0000   20.0000
omega____ theta____ kappa____ phi______ frames
    -      105.8087   30.0000  -30.0000 90

#__ type_ start__ end____ width___ exp.time_
 24 omega   12.00  117.00   1.0000    5.0000
omega____ theta____ kappa____ phi______ frames
    -       43.3152   77.0000  -30.0000 105

#__ type_ start__ end____ width___ exp.time_
 25 omega    1.00   83.00   1.0000    5.0000
omega____ theta____ kappa____ phi______ frames
    -       43.3152  -99.0000   30.0000 82

#__ type_ start__ end____ width___ exp.time_
 26 omega   17.00  113.00   1.0000    5.0000
omega____ theta____ kappa____ phi______ frames
    -       43.3152   57.0000 -180.0000 96

#__ type_ start__ end____ width___ exp.time_
 27 omega  -27.00   70.00   1.0000    5.0000
omega____ theta____ kappa____ phi______ frames
    -       43.3152  -57.0000 -150.0000 97

#__ type_ start__ end____ width___ exp.time_
 28 omega   12.00  117.00   1.0000    5.0000
omega____ theta____ kappa____ phi______ frames
    -       43.3152   77.0000 -120.0000 105

#__ type_ start__ end____ width___ exp.time_
 29 omega   21.00  116.00   1.0000    5.0000
omega____ theta____ kappa____ phi______ frames
    -       43.3152   38.0000  120.0000 95

#__ type_ start__ end____ width___ exp.time_
 30 omega   60.00  178.00   1.0000   20.0000
omega____ theta____ kappa____ phi______ frames
    -      105.8087   15.0000  120.0000 118

#__ type_ start__ end____ width___ exp.time_
 31 omega   78.00  175.00   1.0000   20.0000
omega____ theta____ kappa____ phi______ frames
    -      105.8087   61.0000  -30.0000 97

#__ type_ start__ end____ width___ exp.time_
 32 omega   74.00  178.00   1.0000   20.0000
omega____ theta____ kappa____ phi______ frames
    -      105.8087   77.0000  120.0000 104

#__ type_ start__ end____ width___ exp.time_
 33 omega   78.00  176.00   1.0000   20.0000
omega____ theta____ kappa____ phi______ frames
    -      105.8087   61.0000  -90.0000 98

#__ type_ start__ end____ width___ exp.time_
 34 omega   82.00  177.00   1.0000   20.0000
omega____ theta____ kappa____ phi______ frames
    -      105.8087   45.0000 -180.0000 95

#__ type_ start__ end____ width___ exp.time_
 35 omega   78.00  176.00   1.0000   20.0000
omega____ theta____ kappa____ phi______ frames
    -      105.8087   61.0000    0.0000 98
;
_diffrn_measurement_device 'four-circle diffractometer'
_diffrn_measurement_device_type 'SuperNova, Dual, Cu at zero, Atlas'
_diffrn_measurement_method '\w scans'
_diffrn_orient_matrix_UB_11 0.0044718000
_diffrn_orient_matrix_UB_12 -0.0013083000
_diffrn_orient_matrix_UB_13 -0.0631033000
_diffrn_orient_matrix_UB_21 0.0672134000
_diffrn_orient_matrix_UB_22 -0.0593319000
_diffrn_orient_matrix_UB_23 0.0029075000
_diffrn_orient_matrix_UB_31 -0.0631354000
_diffrn_orient_matrix_UB_32 -0.0632926000
_diffrn_orient_matrix_UB_33 -0.0014267000
_diffrn_radiation_monochromator mirror
_diffrn_radiation_probe x-ray
_diffrn_radiation_type CuK\a
_diffrn_radiation_wavelength 1.54184
_diffrn_reflns_av_R_equivalents 0.2880
_diffrn_reflns_av_unetI/netI 0.1396
_diffrn_reflns_Laue_measured_fraction_full 0.954
_diffrn_reflns_Laue_measured_fraction_max 0.980
_diffrn_reflns_limit_h_max 21
_diffrn_reflns_limit_h_min -21
_diffrn_reflns_limit_k_max 20
_diffrn_reflns_limit_k_min -20
_diffrn_reflns_limit_l_max 30
_diffrn_reflns_limit_l_min -30
_diffrn_reflns_number 95072
_diffrn_reflns_point_group_measured_fraction_full 0.954
_diffrn_reflns_point_group_measured_fraction_max 0.980
_diffrn_reflns_theta_full 67.684
_diffrn_reflns_theta_max 66.580
_diffrn_reflns_theta_min 4.063
_diffrn_source 'sealed X-ray tube'
_diffrn_source_type 'SuperNova (Cu) X-ray Source'
_exptl_absorpt_coefficient_mu 19.835
_exptl_absorpt_correction_T_max 0.726
_exptl_absorpt_correction_T_min 0.048
_exptl_absorpt_correction_type gaussian
_exptl_absorpt_process_details
;
CrysAlisPro, Agilent Technologies,
Version 1.171.37.31 (release 14-01-2014 CrysAlis171 .NET)
(compiled Jan 14 2014,18:38:05)
Numerical absorption correction based on gaussian integration over
			a multifaceted crystal model
Empirical absorption correction using spherical harmonics,
 implemented in SCALE3 ABSPACK scaling algorithm.
;
_exptl_crystal_colour 'clear red'
_exptl_crystal_colour_lustre clear
_exptl_crystal_colour_primary red
_exptl_crystal_density_diffrn 2.339
_exptl_crystal_description plate
_exptl_crystal_F_000 4688
_exptl_crystal_size_max 0.2977
_exptl_crystal_size_mid 0.2711
_exptl_crystal_size_min 0.0167
_refine_diff_density_max 6.599
_refine_diff_density_min -3.064
_refine_diff_density_rms 0.697
_refine_ls_extinction_method none
_refine_ls_goodness_of_fit_ref 2.777
_refine_ls_hydrogen_treatment constr
_refine_ls_matrix_type full
_refine_ls_number_parameters 678
_refine_ls_number_reflns 6238
_refine_ls_number_restraints 1600
_refine_ls_restrained_S_all 2.473
_refine_ls_R_factor_all 0.2575
_refine_ls_R_factor_gt 0.2497
_refine_ls_shift/su_max 0.000
_refine_ls_shift/su_mean 0.000
_refine_ls_structure_factor_coef Fsqd
_refine_ls_weighting_details 'w=1/[\s^2^(Fo^2^)+(0.2000P)^2^] where P=(Fo^2^+2Fc^2^)/3'
_refine_ls_weighting_scheme calc
_refine_ls_wR_factor_gt 0.5893
_refine_ls_wR_factor_ref 0.5981
_reflns_Friedel_coverage 0.000
_reflns_number_gt 5294
_reflns_number_total 6238
_reflns_threshold_expression 'I > 2\s(I)'
_cod_data_source_file d0cc03559a2.cif
_cod_data_source_block gatble
_cod_depositor_comments 'Adding full bibliography for 7126685--7126689.cif.'
_cod_original_cell_volume 7223.9(3)
_cod_original_sg_symbol_H-M 'P c a m'
_cod_database_code 7126688
_nottingham_internal_coll_name GATBLE
_nottingham_internal_coll_number 13431
_nottingham_internal_coll_client TB/DLK
_nottingham_internal_coll_type custom
_nottingham_internal_coll_frame_method 'omega scans'
_nottingham_internal_coll_frame_time '5.0000, 20.0000'
_nottingham_internal_coll_frame_width 1.0000
_nottingham_internal_coll_user pcxtb
_nottingham_internal_coll_date 01/04/2014
_nottingham_internal_coll_location NOTTS
_nottingham_internal_process_date 02/04/2014
_nottingham_internal_process_user pcxtb
_nottingham_internal_solution_date 15/06/2015
_nottingham_internal_solution_user pczwl
_nottingham_internal_refinement_date 15/06/2015
_nottingham_internal_refinement_user pcxtb
_nottingham_internal_self_archive_date 16/06/2015
_nottingham_internal_self_validation_date 15/06/2015
_nottingham_internal_self_validation_user pcxtb
_shelxl_version_number 2014/6
_chemical_oxdiff_formula 'C28 H33 Co Ga3 I5'
_shelx_space_group_comment
;
The symmetry employed for this shelxl refinement is uniquely defined
by the following loop, which should always be used as a source of
symmetry information in preference to the above space-group names.
They are only intended as comments.
;
_cell_oxdiff_angle_alpha 90.002(2)
_cell_oxdiff_angle_beta 90.0311(19)
_cell_oxdiff_angle_gamma 90.0163(19)
_cell_oxdiff_length_a 16.6865(4)
_cell_oxdiff_length_b 17.7555(4)
_cell_oxdiff_length_c 24.3823(6)
_cell_oxdiff_measurement_reflns_used 27567
_cell_oxdiff_volume 7223.9(3)
_reflns_odcompleteness_completeness 99.90
_reflns_odcompleteness_iscentric 1
_reflns_odcompleteness_theta 66.97
_olex2_refinement_description
;
1. Fixed Uiso
 At 1.2 times of:
  All C(H) groups
 At 1.5 times of:
  All C(H,H,H) groups
2. Restrained distances
 C8-C7 \\sim C7-C12
 with sigma of 0.02
 C9-C8 \\sim C12-C11
 with sigma of 0.02
 C11-C10 \\sim C9-C10
 with sigma of 0.02
 C17-C12 \\sim C16-C11 \\sim C15-C10 \\sim C9-C14 \\sim C8-C13
 with sigma of 0.02
3. Restrained planarity
 C7, C8, C9, C10, C11, C12, C13, C14, C15, C16, C17
 with sigma of 0.1
 C6, C18, C19, C20, C21, C22, C23, C24, C25, C26, C27, C28
 with sigma of 0.1
 C1, C2, C3, C4, C5, C6, C7, C18
 with sigma of 0.1
 C1A, C2A, C3A, C4A, C5A, C6A, C7A, C18A
 with sigma of 0.1
 C18A, C19A, C20A, C21A, C22A, C23A, C28A, C24A, C25A, C26A, C27A, C6A
 with sigma of 0.1
4. Uiso/Uaniso restraints and constraints
All non-hydrogen atoms have similar U: within 2A with sigma of 0.01 and sigma
for terminal atoms of 0.02
5. Rigid body (RIGU) restrains
 All non-hydrogen atoms
 with sigma for 1-2 distances of 0.002 and sigma for 1-3 distances of 0.002
6. Same fragment restrains
{C1, C2, C3, C4, C5, C6, C7, C8, C9, C10, C11, C12, C13, C14, C15, C16, C17,
C18, C19, C20, C21, C22, C23, C24, C25, C26, C27, C28, Co4, Ga1, Ga2, Ga3, I1,
I2, I3, I4, I5} sigma for 1-2: 0.02, 1-3: 0.04
as
{C1A, C2A, C3A, C4A, C5A, C6A, C7A, C8A, C9A, C10A, C11A, C12A, C13A, C14A,
C15A, C16A, C17A, C18A, C19A, C20A, C21A, C22A, C23A, C24A, C25A, C26A, C27A,
C28A, Co4A, Ga1A, Ga2A, Ga3A, I1A, I2A, I3A, I4A, I5A}
7. Others
 Sof(C1A)=Sof(C2A)=Sof(C3A)=Sof(H3A)=Sof(C4A)=Sof(H4A)=Sof(C5A)=Sof(H5A)=
 Sof(C6A)=Sof(C7A)=Sof(C8A)=Sof(C9A)=Sof(C10A)=Sof(C11A)=Sof(C12A)=Sof(C13A)=
 Sof(H13D)=Sof(H13E)=Sof(H13F)=Sof(C14A)=Sof(H14D)=Sof(H14E)=Sof(H14F)=
 Sof(C15A)=Sof(H15D)=Sof(H15E)=Sof(H15F)=Sof(C16A)=Sof(H16D)=Sof(H16E)=
 Sof(H16F)=Sof(C17A)=Sof(H17D)=Sof(H17E)=Sof(H17F)=Sof(C18A)=Sof(C19A)=
 Sof(C20A)=Sof(C21A)=Sof(C22A)=Sof(C23A)=Sof(C24A)=Sof(H24D)=Sof(H24E)=
 Sof(H24F)=Sof(C25A)=Sof(H25D)=Sof(H25E)=Sof(H25F)=Sof(C26A)=Sof(H26D)=
 Sof(H26E)=Sof(H26F)=Sof(C27A)=Sof(H27D)=Sof(H27E)=Sof(H27F)=Sof(C28A)=
 Sof(H28D)=Sof(H28E)=Sof(H28F)=Sof(Co4A)=Sof(Ga1A)=Sof(Ga2A)=Sof(Ga3A)=Sof(I1A)=
 Sof(I2A)=Sof(I3A)=Sof(I4A)=Sof(I5A)=1-FVAR(1)
 Sof(C1)=Sof(C2)=Sof(C3)=Sof(H3)=Sof(C4)=Sof(H4)=Sof(C5)=Sof(H5)=Sof(C6)=
 Sof(C7)=Sof(C8)=Sof(C9)=Sof(C10)=Sof(C11)=Sof(C12)=Sof(C13)=Sof(H13A)=
 Sof(H13B)=Sof(H13C)=Sof(C14)=Sof(H14A)=Sof(H14B)=Sof(H14C)=Sof(C15)=Sof(H15A)=
 Sof(H15B)=Sof(H15C)=Sof(C16)=Sof(H16A)=Sof(H16B)=Sof(H16C)=Sof(C17)=Sof(H17A)=
 Sof(H17B)=Sof(H17C)=Sof(C18)=Sof(C19)=Sof(C20)=Sof(C21)=Sof(C22)=Sof(C23)=
 Sof(C24)=Sof(H24A)=Sof(H24B)=Sof(H24C)=Sof(C25)=Sof(H25A)=Sof(H25B)=Sof(H25C)=
 Sof(C26)=Sof(H26A)=Sof(H26B)=Sof(H26C)=Sof(C27)=Sof(H27A)=Sof(H27B)=Sof(H27C)=
 Sof(C28)=Sof(H28A)=Sof(H28B)=Sof(H28C)=Sof(Co4)=Sof(Ga1)=Sof(Ga2)=Sof(Ga3)=
 Sof(I1)=Sof(I2)=Sof(I3)=Sof(I4)=Sof(I5)=FVAR(1)
8.a Me refined with riding coordinates:
 C13A(H13D,H13E,H13F), C14A(H14D,H14E,H14F), C15A(H15D,H15E,H15F), C16A(H16D,
 H16E,H16F), C17A(H17D,H17E,H17F), C24A(H24D,H24E,H24F), C25A(H25D,H25E,H25F),
 C26A(H26D,H26E,H26F), C27A(H27D,H27E,H27F), C28A(H28D,H28E,H28F)
8.b Aromatic/amide H refined with riding coordinates:
 C3(H3), C4(H4), C5(H5), C3A(H3A), C4A(H4A), C5A(H5A)
8.c Idealised Me refined as rotating group:
 C13(H13A,H13B,H13C), C14(H14A,H14B,H14C), C15(H15A,H15B,H15C), C16(H16A,H16B,
 H16C), C17(H17A,H17B,H17C), C24(H24A,H24B,H24C), C25(H25A,H25B,H25C), C26(H26A,
 H26B,H26C), C27(H27A,H27B,H27C), C28(H28A,H28B,H28C)
;
_olex2_exptl_crystal_mounting_method 'mounted in fomblin film on micromount'
_olex2_submission_special_instructions 'No special instructions were received'

loop_
_space_group_symop_operation_xyz
'x, y, z'
'-x+1/2, -y, z+1/2'
'x+1/2, -y+1/2, -z'
'-x, y+1/2, -z+1/2'
'-x, -y, -z'
'x-1/2, y, -z-1/2'
'-x-1/2, y-1/2, z'
'x, -y-1/2, z-1/2'

loop_
_atom_site_label
_atom_site_type_symbol
_atom_site_fract_x
_atom_site_fract_y
_atom_site_fract_z
_atom_site_U_iso_or_equiv
_atom_site_adp_type
_atom_site_occupancy
_atom_site_site_symmetry_order
_atom_site_calc_flag
_atom_site_refinement_flags_posn
_atom_site_refinement_flags_adp
_atom_site_refinement_flags_occupancy
_atom_site_disorder_assembly
_atom_site_disorder_group
C1 C 0.2511(15) 0.260(2) 0.578(2) 0.063(3) Uani 0.908(5) 1 d D U P A 1
C2 C 0.2638(13) 0.190(2) 0.5387(17) 0.061(3) Uani 0.908(5) 1 d D U P A 1
C3 C 0.2798(17) 0.125(2) 0.5665(19) 0.065(4) Uani 0.908(5) 1 d D U P A 1
H3 H 0.2888 0.0795 0.5465 0.079 Uiso 0.908(5) 1 calc R . P A 1
C4 C 0.283(2) 0.123(3) 0.6249(19) 0.069(4) Uani 0.908(5) 1 d D U P A 1
H4 H 0.2939 0.0764 0.6419 0.083 Uiso 0.908(5) 1 calc R . P A 1
C5 C 0.274(2) 0.177(2) 0.654(2) 0.069(4) Uani 0.908(5) 1 d D U P A 1
H5 H 0.2789 0.1711 0.6929 0.083 Uiso 0.908(5) 1 calc R . P A 1
C6 C 0.2536(19) 0.250(2) 0.6313(15) 0.066(3) Uani 0.908(5) 1 d D U P A 1
C7 C 0.2547(13) 0.1955(14) 0.4828(17) 0.060(2) Uani 0.908(5) 1 d D U P A 1
C8 C 0.1774(17) 0.1921(12) 0.4577(13) 0.059(2) Uani 0.908(5) 1 d D U P A 1
C9 C 0.1775(17) 0.2038(12) 0.3994(13) 0.060(2) Uani 0.908(5) 1 d D U P A 1
C10 C 0.2417(13) 0.2182(19) 0.3663(14) 0.060(3) Uani 0.908(5) 1 d D U P A 1
C11 C 0.3150(17) 0.2204(18) 0.3913(13) 0.059(2) Uani 0.908(5) 1 d D U P A 1
C12 C 0.3232(17) 0.2118(18) 0.4497(13) 0.059(2) Uani 0.908(5) 1 d D U P A 1
C13 C 0.1089(19) 0.1757(19) 0.4947(16) 0.062(5) Uani 0.908(5) 1 d D U P A 1
H13A H 0.1237 0.1883 0.5325 0.094 Uiso 0.908(5) 1 calc GR . P A 1
H13B H 0.0953 0.1221 0.4924 0.094 Uiso 0.908(5) 1 calc GR . P A 1
H13C H 0.0625 0.2060 0.4836 0.094 Uiso 0.908(5) 1 calc GR . P A 1
C14 C 0.0983(18) 0.198(2) 0.3723(17) 0.063(5) Uani 0.908(5) 1 d D U P A 1
H14A H 0.0559 0.2093 0.3988 0.094 Uiso 0.908(5) 1 calc GR . P A 1
H14B H 0.0910 0.1466 0.3582 0.094 Uiso 0.908(5) 1 calc GR . P A 1
H14C H 0.0956 0.2338 0.3418 0.094 Uiso 0.908(5) 1 calc GR . P A 1
C15 C 0.240(2) 0.233(2) 0.3065(14) 0.066(5) Uani 0.908(5) 1 d D U P A 1
H15A H 0.1976 0.2699 0.2984 0.099 Uiso 0.908(5) 1 calc GR . P A 1
H15B H 0.2282 0.1859 0.2869 0.099 Uiso 0.908(5) 1 calc GR . P A 1
H15C H 0.2916 0.2527 0.2946 0.099 Uiso 0.908(5) 1 calc GR . P A 1
C16 C 0.3856(19) 0.232(2) 0.3554(15) 0.063(5) Uani 0.908(5) 1 d D U P A 1
H16A H 0.3860 0.2838 0.3419 0.094 Uiso 0.908(5) 1 calc GR . P A 1
H16B H 0.3829 0.1970 0.3243 0.094 Uiso 0.908(5) 1 calc GR . P A 1
H16C H 0.4347 0.2224 0.3764 0.094 Uiso 0.908(5) 1 calc GR . P A 1
C17 C 0.4022(18) 0.212(2) 0.4772(17) 0.062(5) Uani 0.908(5) 1 d D U P A 1
H17A H 0.4396 0.1802 0.4564 0.092 Uiso 0.908(5) 1 calc GR . P A 1
H17B H 0.3965 0.1916 0.5144 0.092 Uiso 0.908(5) 1 calc GR . P A 1
H17C H 0.4229 0.2634 0.4790 0.092 Uiso 0.908(5) 1 calc GR . P A 1
C18 C 0.244(2) 0.322(2) 0.6640(12) 0.064(3) Uani 0.908(5) 1 d D U P A 1
C19 C 0.314(2) 0.368(2) 0.6794(12) 0.066(4) Uani 0.908(5) 1 d D U P A 1
C20 C 0.297(3) 0.438(2) 0.7112(16) 0.066(3) Uani 0.908(5) 1 d D U P A 1
C21 C 0.213(2) 0.453(2) 0.7239(16) 0.066(3) Uani 0.908(5) 1 d D U P A 1
C22 C 0.154(2) 0.406(2) 0.7085(16) 0.066(4) Uani 0.908(5) 1 d D U P A 1
C23 C 0.166(2) 0.342(2) 0.6791(15) 0.065(4) Uani 0.908(5) 1 d D U P A 1
C24 C 0.394(2) 0.355(3) 0.6696(16) 0.071(7) Uani 0.908(5) 1 d D U P A 1
H24A H 0.4130 0.3876 0.6402 0.107 Uiso 0.908(5) 1 calc GR . P A 1
H24B H 0.4010 0.3018 0.6587 0.107 Uiso 0.908(5) 1 calc GR . P A 1
H24C H 0.4248 0.3644 0.7031 0.107 Uiso 0.908(5) 1 calc GR . P A 1
C25 C 0.364(3) 0.489(2) 0.7281(18) 0.067(5) Uani 0.908(5) 1 d D U P A 1
H25A H 0.3645 0.5333 0.7041 0.100 Uiso 0.908(5) 1 calc GR . P A 1
H25B H 0.4146 0.4621 0.7252 0.100 Uiso 0.908(5) 1 calc GR . P A 1
H25C H 0.3553 0.5052 0.7661 0.100 Uiso 0.908(5) 1 calc GR . P A 1
C26 C 0.191(3) 0.519(2) 0.7529(17) 0.066(5) Uani 0.908(5) 1 d D U P A 1
H26A H 0.1575 0.5505 0.7295 0.098 Uiso 0.908(5) 1 calc GR . P A 1
H26B H 0.2394 0.5465 0.7636 0.098 Uiso 0.908(5) 1 calc GR . P A 1
H26C H 0.1611 0.5044 0.7859 0.098 Uiso 0.908(5) 1 calc GR . P A 1
C27 C 0.065(2) 0.430(2) 0.7266(17) 0.066(5) Uani 0.908(5) 1 d D U P A 1
H27A H 0.0658 0.4811 0.7416 0.099 Uiso 0.908(5) 1 calc GR . P A 1
H27B H 0.0453 0.3948 0.7545 0.099 Uiso 0.908(5) 1 calc GR . P A 1
H27C H 0.0294 0.4283 0.6946 0.099 Uiso 0.908(5) 1 calc GR . P A 1
C28 C 0.096(2) 0.290(2) 0.6635(17) 0.069(6) Uani 0.908(5) 1 d D U P A 1
H28A H 0.0671 0.2752 0.6967 0.104 Uiso 0.908(5) 1 calc GR . P A 1
H28B H 0.1172 0.2448 0.6453 0.104 Uiso 0.908(5) 1 calc GR . P A 1
H28C H 0.0601 0.3166 0.6386 0.104 Uiso 0.908(5) 1 calc GR . P A 1
Co4 Co 0.2390(3) 0.2962(3) 0.4363(3) 0.0567(13) Uani 0.908(5) 1 d D U P A 1
Ga1 Ga 0.2345(3) 0.3440(3) 0.5274(2) 0.0590(11) Uani 0.908(5) 1 d D U P A 1
Ga2 Ga 0.3190(3) 0.4003(3) 0.4284(2) 0.0647(12) Uani 0.908(5) 1 d D U P A 1
Ga3 Ga 0.1443(3) 0.3853(3) 0.4252(2) 0.0630(12) Uani 0.908(5) 1 d D U P A 1
I1 I 0.10331(16) 0.42637(16) 0.53939(12) 0.0690(9) Uani 0.908(5) 1 d D U P A 1
I2 I 0.35302(17) 0.44740(17) 0.53767(11) 0.0724(9) Uani 0.908(5) 1 d D U P A 1
I3 I 0.2172(2) 0.51882(14) 0.40282(13) 0.0703(9) Uani 0.908(5) 1 d D U P A 1
I4 I 0.45289(17) 0.4349(2) 0.38461(14) 0.0836(11) Uani 0.908(5) 1 d D U P A 1
I5 I 0.00867(18) 0.39425(19) 0.37891(15) 0.0812(10) Uani 0.908(5) 1 d D U P A 1
C1A C 0.231(3) 0.730(3) 0.578(2) 0.076(5) Uani 0.092(5) 1 d D U P A 2
C2A C 0.228(4) 0.800(3) 0.538(2) 0.076(5) Uani 0.092(5) 1 d D U P A 2
C3A C 0.212(8) 0.866(3) 0.565(3) 0.075(6) Uani 0.092(5) 1 d D U P A 2
H3A H 0.2089 0.9120 0.5446 0.091 Uiso 0.092(5) 1 calc R . P A 2
C4A C 0.199(11) 0.868(4) 0.623(3) 0.075(6) Uani 0.092(5) 1 d D U P A 2
H4A H 0.1872 0.9153 0.6390 0.090 Uiso 0.092(5) 1 calc R . P A 2
C5A C 0.202(10) 0.815(4) 0.653(3) 0.074(6) Uani 0.092(5) 1 d D U P A 2
H5A H 0.1949 0.8211 0.6911 0.089 Uiso 0.092(5) 1 calc R . P A 2
C6A C 0.218(5) 0.739(4) 0.631(2) 0.074(5) Uani 0.092(5) 1 d D U P A 2
C7A C 0.241(3) 0.793(2) 0.483(2) 0.076(5) Uani 0.092(5) 1 d D U P A 2
C8A C 0.318(3) 0.783(2) 0.459(2) 0.076(5) Uani 0.092(5) 1 d D U P A 2
C9A C 0.318(3) 0.772(3) 0.401(2) 0.076(5) Uani 0.092(5) 1 d D U P A 2
C10A C 0.253(3) 0.768(3) 0.367(2) 0.076(5) Uani 0.092(5) 1 d D U P A 2
C11A C 0.179(3) 0.779(3) 0.390(2) 0.076(5) Uani 0.092(5) 1 d D U P A 2
C12A C 0.171(3) 0.789(3) 0.449(2) 0.076(5) Uani 0.092(5) 1 d D U P A 2
C13A C 0.387(4) 0.790(6) 0.497(4) 0.076(8) Uani 0.092(5) 1 d D U P A 2
H13D H 0.4371 0.7820 0.4764 0.115 Uiso 0.092(5) 1 calc R . P A 2
H13E H 0.3876 0.8397 0.5137 0.115 Uiso 0.092(5) 1 calc R . P A 2
H13F H 0.3827 0.7512 0.5256 0.115 Uiso 0.092(5) 1 calc R . P A 2
C14A C 0.397(4) 0.765(7) 0.374(4) 0.076(8) Uani 0.092(5) 1 d D U P A 2
H14D H 0.4392 0.7681 0.4025 0.114 Uiso 0.092(5) 1 calc R . P A 2
H14E H 0.4011 0.7161 0.3556 0.114 Uiso 0.092(5) 1 calc R . P A 2
H14F H 0.4044 0.8056 0.3478 0.114 Uiso 0.092(5) 1 calc R . P A 2
C15A C 0.254(6) 0.754(7) 0.307(2) 0.076(8) Uani 0.092(5) 1 d D U P A 2
H15D H 0.3092 0.7478 0.2944 0.113 Uiso 0.092(5) 1 calc R . P A 2
H15E H 0.2230 0.7087 0.2985 0.113 Uiso 0.092(5) 1 calc R . P A 2
H15F H 0.2298 0.7974 0.2876 0.113 Uiso 0.092(5) 1 calc R . P A 2
C16A C 0.109(5) 0.779(7) 0.354(3) 0.076(8) Uani 0.092(5) 1 d D U P A 2
H16D H 0.0601 0.7870 0.3755 0.114 Uiso 0.092(5) 1 calc R . P A 2
H16E H 0.1142 0.8199 0.3269 0.114 Uiso 0.092(5) 1 calc R . P A 2
H16F H 0.1051 0.7308 0.3345 0.114 Uiso 0.092(5) 1 calc R . P A 2
C17A C 0.093(4) 0.801(6) 0.475(4) 0.076(8) Uani 0.092(5) 1 d D U P A 2
H17D H 0.0498 0.7968 0.4480 0.113 Uiso 0.092(5) 1 calc R . P A 2
H17E H 0.0845 0.7638 0.5042 0.113 Uiso 0.092(5) 1 calc R . P A 2
H17F H 0.0914 0.8520 0.4914 0.113 Uiso 0.092(5) 1 calc R . P A 2
C18A C 0.225(5) 0.669(4) 0.665(2) 0.072(5) Uani 0.092(5) 1 d D U P A 2
C19A C 0.154(5) 0.631(6) 0.689(4) 0.070(5) Uani 0.092(5) 1 d D U P A 2
C20A C 0.170(7) 0.563(6) 0.722(5) 0.069(5) Uani 0.092(5) 1 d D U P A 2
C21A C 0.253(8) 0.539(6) 0.728(5) 0.068(4) Uani 0.092(5) 1 d D U P A 2
C22A C 0.312(6) 0.577(6) 0.704(5) 0.069(5) Uani 0.092(5) 1 d D U P A 2
C23A C 0.302(5) 0.641(6) 0.673(5) 0.070(5) Uani 0.092(5) 1 d D U P A 2
C24A C 0.074(5) 0.652(9) 0.685(7) 0.070(10) Uani 0.092(5) 1 d D U P A 2
H24D H 0.0410 0.6162 0.7056 0.106 Uiso 0.092(5) 1 calc R . P A 2
H24E H 0.0670 0.7027 0.7006 0.106 Uiso 0.092(5) 1 calc R . P A 2
H24F H 0.0579 0.6523 0.6466 0.106 Uiso 0.092(5) 1 calc R . P A 2
C25A C 0.101(9) 0.521(9) 0.748(8) 0.067(6) Uani 0.092(5) 1 d D U P A 2
H25D H 0.0508 0.5461 0.7394 0.101 Uiso 0.092(5) 1 calc R . P A 2
H25E H 0.1001 0.4691 0.7345 0.101 Uiso 0.092(5) 1 calc R . P A 2
H25F H 0.1087 0.5203 0.7882 0.101 Uiso 0.092(5) 1 calc R . P A 2
C26A C 0.272(10) 0.474(7) 0.758(6) 0.067(5) Uani 0.092(5) 1 d D U P A 2
H26D H 0.2237 0.4520 0.7734 0.101 Uiso 0.092(5) 1 calc R . P A 2
H26E H 0.2986 0.4376 0.7338 0.101 Uiso 0.092(5) 1 calc R . P A 2
H26F H 0.3091 0.4879 0.7878 0.101 Uiso 0.092(5) 1 calc R . P A 2
C27A C 0.401(7) 0.545(10) 0.714(9) 0.068(7) Uani 0.092(5) 1 d D U P A 2
H27D H 0.4405 0.5762 0.6943 0.102 Uiso 0.092(5) 1 calc R . P A 2
H27E H 0.4133 0.5447 0.7529 0.102 Uiso 0.092(5) 1 calc R . P A 2
H27F H 0.4045 0.4929 0.6995 0.102 Uiso 0.092(5) 1 calc R . P A 2
C28A C 0.373(6) 0.683(9) 0.647(7) 0.071(10) Uani 0.092(5) 1 d D U P A 2
H28D H 0.3531 0.7266 0.6270 0.106 Uiso 0.092(5) 1 calc R . P A 2
H28E H 0.4097 0.6991 0.6760 0.106 Uiso 0.092(5) 1 calc R . P A 2
H28F H 0.4009 0.6488 0.6219 0.106 Uiso 0.092(5) 1 calc R . P A 2
Co4A Co 0.2385(15) 0.6914(14) 0.4365(12) 0.076(5) Uani 0.092(5) 1 d D U P A 2
Ga1A Ga 0.2307(14) 0.6441(15) 0.5278(10) 0.077(4) Uani 0.092(5) 1 d D U P A 2
Ga2A Ga 0.1398(12) 0.6027(16) 0.4275(10) 0.076(5) Uani 0.092(5) 1 d D U P A 2
Ga3A Ga 0.3142(11) 0.5872(16) 0.4265(10) 0.075(5) Uani 0.092(5) 1 d D U P A 2
I1A I 0.3452(14) 0.5425(17) 0.5408(9) 0.080(4) Uani 0.092(5) 1 d D U P A 2
I2A I 0.0928(14) 0.5658(18) 0.5367(9) 0.084(5) Uani 0.092(5) 1 d D U P A 2
I3A I 0.2170(13) 0.4675(13) 0.4050(10) 0.071(4) Uani 0.092(5) 1 d D U P A 2
I4A I 0.0046(13) 0.596(2) 0.3795(12) 0.085(7) Uani 0.092(5) 1 d D U P A 2
I5A I 0.4494(13) 0.555(2) 0.3847(12) 0.087(7) Uani 0.092(5) 1 d D U P A 2

loop_
_atom_site_aniso_label
_atom_site_aniso_U_11
_atom_site_aniso_U_22
_atom_site_aniso_U_33
_atom_site_aniso_U_23
_atom_site_aniso_U_13
_atom_site_aniso_U_12
C1 0.050(6) 0.049(4) 0.091(4) 0.000(3) 0.001(3) 0.001(3)
C2 0.045(6) 0.048(4) 0.092(4) -0.001(3) 0.000(3) 0.001(4)
C3 0.051(9) 0.050(5) 0.094(5) 0.001(4) 0.001(5) 0.003(5)
C4 0.058(9) 0.056(5) 0.094(5) 0.002(4) 0.000(5) 0.004(5)
C5 0.058(9) 0.056(5) 0.094(5) 0.002(4) 0.001(5) 0.003(5)
C6 0.053(7) 0.055(5) 0.091(4) 0.001(3) 0.001(4) 0.002(4)
C7 0.044(4) 0.044(4) 0.092(4) -0.002(3) 0.000(3) 0.001(3)
C8 0.043(4) 0.042(4) 0.092(4) -0.004(3) 0.000(3) 0.002(3)
C9 0.044(4) 0.043(5) 0.092(4) -0.004(3) -0.001(3) 0.002(3)
C10 0.043(4) 0.045(5) 0.091(4) -0.005(3) 0.000(3) 0.002(3)
C11 0.043(4) 0.042(5) 0.092(4) -0.004(3) 0.000(3) 0.002(3)
C12 0.043(4) 0.043(5) 0.092(4) -0.003(3) 0.000(3) 0.001(3)
C13 0.046(6) 0.044(11) 0.097(8) -0.004(7) 0.003(5) 0.001(6)
C14 0.045(5) 0.048(12) 0.095(8) -0.005(7) -0.002(5) 0.002(5)
C15 0.050(9) 0.056(12) 0.092(5) -0.004(4) 0.000(4) 0.006(8)
C16 0.043(6) 0.051(12) 0.095(7) -0.001(7) 0.001(5) 0.002(6)
C17 0.044(5) 0.044(12) 0.097(8) -0.005(7) -0.002(5) 0.004(5)
C18 0.049(6) 0.054(5) 0.090(6) 0.002(4) 0.000(4) 0.003(4)
C19 0.049(6) 0.057(6) 0.093(8) 0.000(5) 0.001(5) 0.003(4)
C20 0.048(6) 0.057(6) 0.094(7) 0.000(5) 0.002(5) 0.002(4)
C21 0.048(6) 0.056(6) 0.094(7) 0.001(5) 0.003(5) 0.002(4)
C22 0.049(6) 0.055(6) 0.094(8) 0.002(6) 0.002(5) 0.002(4)
C23 0.049(6) 0.055(6) 0.093(8) 0.002(5) 0.001(5) 0.003(4)
C24 0.049(6) 0.068(11) 0.097(15) -0.008(11) 0.001(6) 0.004(5)
C25 0.049(7) 0.058(8) 0.093(11) -0.001(7) 0.003(7) 0.001(6)
C26 0.047(8) 0.056(7) 0.093(9) 0.001(6) 0.001(7) 0.003(6)
C27 0.049(7) 0.053(10) 0.095(12) 0.005(9) 0.004(6) 0.003(6)
C28 0.048(7) 0.057(10) 0.103(15) -0.001(10) 0.000(7) 0.003(6)
Co4 0.042(2) 0.041(2) 0.087(3) -0.0035(18) 0.0007(18) 0.0024(17)
Ga1 0.048(2) 0.044(2) 0.086(2) -0.0030(15) -0.0008(15) -0.0017(15)
Ga2 0.056(2) 0.052(2) 0.086(2) -0.0019(17) 0.0000(17) -0.0069(17)
Ga3 0.053(2) 0.046(2) 0.091(3) -0.0028(17) -0.0006(16) 0.0080(16)
I1 0.0567(15) 0.0541(16) 0.0961(17) -0.0052(10) 0.0026(10) 0.0055(10)
I2 0.0685(17) 0.0613(17) 0.0874(16) -0.0018(11) -0.0060(10) -0.0162(11)
I3 0.0763(17) 0.0449(15) 0.0896(17) -0.0007(10) -0.0013(12) -0.0014(11)
I4 0.0575(16) 0.093(2) 0.0997(19) 0.0091(15) -0.0007(11) -0.0194(14)
I5 0.0596(16) 0.073(2) 0.111(2) -0.0063(14) -0.0132(13) 0.0140(13)
C1A 0.057(8) 0.069(7) 0.101(7) 0.006(5) 0.001(5) -0.002(6)
C2A 0.057(9) 0.068(7) 0.101(8) 0.006(5) 0.001(6) -0.002(6)
C3A 0.057(12) 0.068(7) 0.101(9) 0.006(6) 0.000(7) -0.002(6)
C4A 0.056(13) 0.067(8) 0.101(9) 0.006(6) 0.000(8) -0.001(7)
C5A 0.055(12) 0.066(7) 0.101(9) 0.006(6) 0.001(7) -0.001(7)
C6A 0.053(9) 0.066(7) 0.101(8) 0.006(5) 0.001(6) -0.001(6)
C7A 0.058(8) 0.068(7) 0.101(8) 0.006(5) 0.001(6) -0.002(6)
C8A 0.058(8) 0.068(8) 0.102(8) 0.005(6) 0.001(6) -0.002(6)
C9A 0.058(8) 0.068(8) 0.102(8) 0.005(6) 0.001(6) -0.002(6)
C10A 0.058(9) 0.068(8) 0.102(8) 0.005(6) 0.001(6) -0.002(6)
C11A 0.058(8) 0.068(8) 0.102(8) 0.005(6) 0.001(6) -0.002(6)
C12A 0.058(8) 0.068(8) 0.102(8) 0.005(6) 0.001(6) -0.002(6)
C13A 0.058(10) 0.069(17) 0.102(11) 0.005(10) 0.001(8) -0.002(8)
C14A 0.058(9) 0.069(17) 0.102(11) 0.005(10) 0.001(7) -0.002(7)
C15A 0.058(13) 0.067(17) 0.102(8) 0.006(6) 0.001(7) -0.002(11)
C16A 0.058(10) 0.068(17) 0.102(11) 0.005(9) 0.001(8) -0.002(8)
C17A 0.058(9) 0.067(16) 0.102(12) 0.006(10) 0.001(7) -0.002(7)
C18A 0.051(8) 0.064(7) 0.100(8) 0.004(6) 0.001(6) 0.000(6)
C19A 0.050(8) 0.062(8) 0.098(10) 0.003(7) 0.002(6) 0.001(6)
C20A 0.049(7) 0.060(8) 0.096(9) 0.001(7) 0.002(6) 0.001(6)
C21A 0.049(7) 0.059(7) 0.095(8) 0.001(6) 0.002(6) 0.001(6)
C22A 0.050(8) 0.061(8) 0.095(9) 0.002(7) 0.002(6) 0.000(6)
C23A 0.051(8) 0.063(8) 0.098(10) 0.003(7) 0.001(6) 0.000(6)
C24A 0.050(9) 0.061(15) 0.10(2) 0.003(15) 0.001(7) 0.001(7)
C25A 0.049(9) 0.058(10) 0.095(13) 0.001(10) 0.002(8) 0.002(7)
C26A 0.049(9) 0.059(8) 0.094(10) 0.000(7) 0.002(8) 0.001(7)
C27A 0.050(8) 0.060(12) 0.094(15) 0.000(12) 0.002(7) 0.000(7)
C28A 0.050(10) 0.064(14) 0.10(2) 0.004(14) 0.001(9) 0.000(8)
Co4A 0.058(8) 0.069(7) 0.102(8) 0.006(5) 0.001(5) -0.002(5)
Ga1A 0.059(8) 0.069(7) 0.102(7) 0.006(5) 0.002(5) -0.002(5)
Ga2A 0.058(7) 0.067(7) 0.104(9) 0.005(6) 0.001(5) -0.001(5)
Ga3A 0.058(7) 0.067(7) 0.100(8) 0.006(5) 0.000(5) -0.003(5)
I1A 0.066(7) 0.075(7) 0.099(7) 0.004(5) -0.002(5) -0.001(6)
I2A 0.063(8) 0.083(11) 0.106(9) 0.005(7) 0.003(6) -0.007(7)
I3A 0.061(6) 0.061(6) 0.093(6) 0.006(5) 0.000(5) -0.001(5)
I4A 0.056(8) 0.096(15) 0.104(12) 0.009(9) 0.002(7) -0.001(7)
I5A 0.060(8) 0.100(15) 0.100(11) 0.008(9) -0.001(7) 0.005(7)

loop_
_atom_type_symbol
_atom_type_description
_atom_type_scat_dispersion_real
_atom_type_scat_dispersion_imag
_atom_type_scat_source
C C 0.0181 0.0091 'International Tables Vol C Tables 4.2.6.8 and 6.1.1.4'
H H 0.0000 0.0000 'International Tables Vol C Tables 4.2.6.8 and 6.1.1.4'
Co Co -2.3653 3.6143 'International Tables Vol C Tables 4.2.6.8 and 6.1.1.4'
Ga Ga -1.2846 0.7763 'International Tables Vol C Tables 4.2.6.8 and 6.1.1.4'
I I -0.3257 6.8362 'International Tables Vol C Tables 4.2.6.8 and 6.1.1.4'

loop_
_exptl_crystal_face_index_h
_exptl_crystal_face_index_k
_exptl_crystal_face_index_l
_exptl_crystal_face_perp_dist
_exptl_oxdiff_crystal_face_indexfrac_h
_exptl_oxdiff_crystal_face_indexfrac_k
_exptl_oxdiff_crystal_face_indexfrac_l
_exptl_oxdiff_crystal_face_x
_exptl_oxdiff_crystal_face_y
_exptl_oxdiff_crystal_face_z
0 -11 -2 0.1310 -0.0011 -11.0072 -2.0056 0.1410 0.6472 0.6996
0 11 2 0.1310 0.0011 11.0072 2.0056 -0.1410 -0.6472 -0.6996
11 0 -2 0.1310 11.0065 -0.0012 -2.0199 0.1767 0.7340 -0.6919
-11 0 2 0.1531 -11.0065 0.0012 2.0199 -0.1767 -0.7340 0.6919
-10 3 3 0.1445 -10.0046 3.0037 3.0200 -0.2392 -0.8419 0.4372
1 -1 -16 0.0157 0.9759 -1.0154 -16.0117 1.0161 0.0793 0.0255
-1 1 16 0.0010 -0.9759 1.0154 16.0117 -1.0161 -0.0793 -0.0255
1 -11 5 0.1188 1.0108 -11.0006 4.9969 -0.2964 0.7352 0.6253
-2 -11 4 0.1397 -1.9934 -11.0017 4.0014 -0.2470 0.5304 0.8165
-9 4 -7 0.1462 -9.0196 3.9949 -6.9873 0.3954 -0.8636 0.3266

loop_
_geom_angle_atom_site_label_1
_geom_angle_atom_site_label_2
_geom_angle_atom_site_label_3
_geom_angle
_geom_angle_site_symmetry_1
_geom_angle_site_symmetry_3
_geom_angle_publ_flag
C2 C1 Ga1 103(3) . . ?
C6 C1 C2 119(4) . . ?
C6 C1 Ga1 137(3) . . ?
C3 C2 C1 113(4) . . ?
C3 C2 C7 124(4) . . ?
C7 C2 C1 122(3) . . ?
C2 C3 H3 119.6 . . ?
C2 C3 C4 121(4) . . ?
C4 C3 H3 119.6 . . ?
C3 C4 H4 117.2 . . ?
C5 C4 C3 126(4) . . ?
C5 C4 H4 117.2 . . ?
C4 C5 H5 119.8 . . ?
C4 C5 C6 120(5) . . ?
C6 C5 H5 119.8 . . ?
C1 C6 C5 121(4) . . ?
C1 C6 C18 114(3) . . ?
C5 C6 C18 125(3) . . ?
C2 C7 C8 121(2) . . ?
C2 C7 C12 119(2) . . ?
C2 C7 Co4 127(2) . . ?
C8 C7 Co4 72.4(15) . . ?
C12 C7 C8 119(4) . . ?
C12 C7 Co4 68.2(18) . . ?
C7 C8 C9 115(2) . . ?
C7 C8 C13 116(3) . . ?
C7 C8 Co4 68.9(13) . . ?
C9 C8 C13 129(3) . . ?
C9 C8 Co4 68.8(12) . . ?
C13 C8 Co4 132.5(16) . . ?
C8 C9 C14 116(3) . . ?
C8 C9 Co4 72.3(12) . . ?
C10 C9 C8 128(2) . . ?
C10 C9 C14 117(3) . . ?
C10 C9 Co4 74.3(16) . . ?
C14 C9 Co4 132.3(16) . . ?
C9 C10 C11 116(3) . . ?
C9 C10 C15 127(3) . . ?
C9 C10 Co4 69.0(16) . . ?
C11 C10 C15 117(2) . . ?
C11 C10 Co4 69.7(18) . . ?
C15 C10 Co4 131(2) . . ?
C10 C11 C12 121(2) . . ?
C10 C11 C16 117(3) . . ?
C10 C11 Co4 73.6(17) . . ?
C12 C11 C16 122(3) . . ?
C12 C11 Co4 67.5(16) . . ?
C16 C11 Co4 133(2) . . ?
C7 C12 C11 120(2) . . ?
C7 C12 C17 117(3) . . ?
C7 C12 Co4 72.2(15) . . ?
C11 C12 C17 122(3) . . ?
C11 C12 Co4 72.8(16) . . ?
C17 C12 Co4 132(2) . . ?
C8 C13 H13A 109.5 . . ?
C8 C13 H13B 109.5 . . ?
C8 C13 H13C 109.5 . . ?
H13A C13 H13B 109.5 . . ?
H13A C13 H13C 109.5 . . ?
H13B C13 H13C 109.5 . . ?
C9 C14 H14A 109.5 . . ?
C9 C14 H14B 109.5 . . ?
C9 C14 H14C 109.5 . . ?
H14A C14 H14B 109.5 . . ?
H14A C14 H14C 109.5 . . ?
H14B C14 H14C 109.5 . . ?
C10 C15 H15A 109.5 . . ?
C10 C15 H15B 109.5 . . ?
C10 C15 H15C 109.5 . . ?
H15A C15 H15B 109.5 . . ?
H15A C15 H15C 109.5 . . ?
H15B C15 H15C 109.5 . . ?
C11 C16 H16A 109.5 . . ?
C11 C16 H16B 109.5 . . ?
C11 C16 H16C 109.5 . . ?
H16A C16 H16B 109.5 . . ?
H16A C16 H16C 109.5 . . ?
H16B C16 H16C 109.5 . . ?
C12 C17 H17A 109.5 . . ?
C12 C17 H17B 109.5 . . ?
C12 C17 H17C 109.5 . . ?
H17A C17 H17B 109.5 . . ?
H17A C17 H17C 109.5 . . ?
H17B C17 H17C 109.5 . . ?
C19 C18 C6 121(3) . . ?
C23 C18 C6 117(3) . . ?
C23 C18 C19 122(4) . . ?
C18 C19 C20 116(3) . . ?
C24 C19 C18 129(4) . . ?
C24 C19 C20 115(4) . . ?
C19 C20 C25 120(4) . . ?
C21 C20 C19 117(4) . . ?
C21 C20 C25 123(4) . . ?
C22 C21 C20 122(4) . . ?
C22 C21 C26 118(4) . . ?
C26 C21 C20 121(4) . . ?
C21 C22 C23 124(4) . . ?
C21 C22 C27 116(4) . . ?
C23 C22 C27 120(4) . . ?
C18 C23 C28 119(4) . . ?
C22 C23 C18 119(4) . . ?
C22 C23 C28 122(4) . . ?
C19 C24 H24A 109.5 . . ?
C19 C24 H24B 109.5 . . ?
C19 C24 H24C 109.5 . . ?
H24A C24 H24B 109.5 . . ?
H24A C24 H24C 109.5 . . ?
H24B C24 H24C 109.5 . . ?
C20 C25 H25A 109.5 . . ?
C20 C25 H25B 109.5 . . ?
C20 C25 H25C 109.5 . . ?
H25A C25 H25B 109.5 . . ?
H25A C25 H25C 109.5 . . ?
H25B C25 H25C 109.5 . . ?
C21 C26 H26A 109.5 . . ?
C21 C26 H26B 109.5 . . ?
C21 C26 H26C 109.5 . . ?
H26A C26 H26B 109.5 . . ?
H26A C26 H26C 109.5 . . ?
H26B C26 H26C 109.5 . . ?
C22 C27 H27A 109.5 . . ?
C22 C27 H27B 109.5 . . ?
C22 C27 H27C 109.5 . . ?
H27A C27 H27B 109.5 . . ?
H27A C27 H27C 109.5 . . ?
H27B C27 H27C 109.5 . . ?
C23 C28 H28A 109.5 . . ?
C23 C28 H28B 109.5 . . ?
C23 C28 H28C 109.5 . . ?
H28A C28 H28B 109.5 . . ?
H28A C28 H28C 109.5 . . ?
H28B C28 H28C 109.5 . . ?
C7 Co4 C8 38.7(9) . . ?
C7 Co4 C10 83.3(13) . . ?
C7 Co4 C11 71.0(12) . . ?
C7 Co4 Ga1 78.8(10) . . ?
C7 Co4 Ga2 130.5(7) . . ?
C7 Co4 Ga3 137.6(7) . . ?
C8 Co4 C10 70.2(11) . . ?
C8 Co4 Ga1 93.6(8) . . ?
C8 Co4 Ga2 168.7(9) . . ?
C8 Co4 Ga3 107.1(8) . . ?
C9 Co4 C7 68.9(11) . . ?
C9 Co4 C8 38.9(11) . . ?
C9 Co4 C10 36.7(9) . . ?
C9 Co4 C11 65.7(12) . . ?
C9 Co4 Ga1 130.7(9) . . ?
C9 Co4 Ga2 150.0(9) . . ?
C9 Co4 Ga3 98.7(7) . . ?
C10 Co4 Ga1 161.8(9) . . ?
C10 Co4 Ga2 115.6(8) . . ?
C10 Co4 Ga3 111.3(8) . . ?
C11 Co4 C8 82.5(12) . . ?
C11 Co4 C10 36.7(9) . . ?
C11 Co4 Ga1 135.9(9) . . ?
C11 Co4 Ga2 96.8(8) . . ?
C11 Co4 Ga3 142.4(9) . . ?
C12 Co4 C7 39.6(9) . . ?
C12 Co4 C8 70.7(12) . . ?
C12 Co4 C9 80.6(12) . . ?
C12 Co4 C10 69.8(12) . . ?
C12 Co4 C11 39.7(12) . . ?
C12 Co4 Ga1 97.5(9) . . ?
C12 Co4 Ga2 101.6(9) . . ?
C12 Co4 Ga3 177.2(10) . . ?
Ga2 Co4 Ga1 79.0(3) . . ?
Ga3 Co4 Ga1 80.8(3) . . ?
Ga3 Co4 Ga2 80.4(3) . . ?
C1 Ga1 Co4 108.5(13) . . ?
C1 Ga1 Ga2 134.7(10) . . ?
C1 Ga1 Ga3 141.6(11) . . ?
C1 Ga1 I1 117.9(10) . . ?
C1 Ga1 I2 110.6(9) . . ?
Co4 Ga1 Ga2 49.10(19) . . ?
Co4 Ga1 Ga3 47.73(18) . . ?
Co4 Ga1 I1 109.0(2) . . ?
Co4 Ga1 I2 107.7(2) . . ?
Ga2 Ga1 Ga3 58.72(17) . . ?
I1 Ga1 Ga2 107.3(2) . . ?
I1 Ga1 Ga3 62.77(15) . . ?
I1 Ga1 I2 102.69(18) . . ?
I2 Ga1 Ga2 60.04(15) . . ?
I2 Ga1 Ga3 106.1(2) . . ?
Co4 Ga2 Ga1 51.9(2) . . ?
Co4 Ga2 Ga3 49.29(19) . . ?
Co4 Ga2 I2 105.9(3) . . ?
Co4 Ga2 I3 105.9(2) . . ?
Co4 Ga2 I4 137.8(3) . . ?
Ga3 Ga2 Ga1 61.23(16) . . ?
I2 Ga2 Ga1 55.44(14) . . ?
I2 Ga2 Ga3 104.47(19) . . ?
I3 Ga2 Ga1 98.45(19) . . ?
I3 Ga2 Ga3 56.84(15) . . ?
I3 Ga2 I2 96.29(18) . . ?
I4 Ga2 Ga1 146.9(2) . . ?
I4 Ga2 Ga3 151.9(2) . . ?
I4 Ga2 I2 98.44(18) . . ?
I4 Ga2 I3 105.0(2) . . ?
Co4 Ga3 Ga1 51.5(2) . . ?
Co4 Ga3 Ga2 50.3(2) . . ?
Co4 Ga3 I1 102.8(2) . . ?
Co4 Ga3 I3 108.8(2) . . ?
Co4 Ga3 I5 136.4(3) . . ?
Ga2 Ga3 Ga1 60.04(16) . . ?
Ga2 Ga3 I1 100.50(18) . . ?
I1 Ga3 Ga1 52.72(13) . . ?
I3 Ga3 Ga1 98.90(19) . . ?
I3 Ga3 Ga2 58.72(15) . . ?
I3 Ga3 I1 94.47(17) . . ?
I5 Ga3 Ga1 146.4(2) . . ?
I5 Ga3 Ga2 153.6(2) . . ?
I5 Ga3 I1 101.40(18) . . ?
I5 Ga3 I3 104.9(2) . . ?
Ga1 I1 Ga3 64.52(15) . . ?
Ga1 I2 Ga2 64.53(16) . . ?
Ga3 I3 Ga2 64.44(16) . . ?
C2A C1A Ga1A 103(3) . . ?
C6A C1A C2A 119(4) . . ?
C6A C1A Ga1A 136(4) . . ?
C3A C2A C1A 113(4) . . ?
C3A C2A C7A 125(4) . . ?
C7A C2A C1A 122(4) . . ?
C2A C3A H3A 119.7 . . ?
C2A C3A C4A 121(5) . . ?
C4A C3A H3A 119.7 . . ?
C3A C4A H4A 117.2 . . ?
C5A C4A C3A 126(5) . . ?
C5A C4A H4A 117.2 . . ?
C4A C5A H5A 119.7 . . ?
C4A C5A C6A 121(5) . . ?
C6A C5A H5A 119.7 . . ?
C1A C6A C5A 121(5) . . ?
C1A C6A C18A 115(3) . . ?
C5A C6A C18A 125(3) . . ?
C2A C7A C8A 123(3) . . ?
C2A C7A C12A 117(3) . . ?
C2A C7A Co4A 126(3) . . ?
C8A C7A C12A 119(4) . . ?
C8A C7A Co4A 72.3(18) . . ?
C12A C7A Co4A 68(2) . . ?
C7A C8A C9A 115(3) . . ?
C7A C8A C13A 116(4) . . ?
C7A C8A Co4A 69.0(15) . . ?
C9A C8A C13A 129(4) . . ?
C9A C8A Co4A 68.8(15) . . ?
C13A C8A Co4A 133(4) . . ?
C8A C9A C14A 116(4) . . ?
C8A C9A Co4A 72.2(15) . . ?
C10A C9A C8A 128(3) . . ?
C10A C9A C14A 116(4) . . ?
C10A C9A Co4A 74.3(18) . . ?
C14A C9A Co4A 133(4) . . ?
C9A C10A C15A 127(4) . . ?
C9A C10A Co4A 69.0(18) . . ?
C11A C10A C9A 116(3) . . ?
C11A C10A C15A 117(3) . . ?
C11A C10A Co4A 70(2) . . ?
C15A C10A Co4A 132(4) . . ?
C10A C11A C12A 122(3) . . ?
C10A C11A C16A 117(4) . . ?
C10A C11A Co4A 73.5(19) . . ?
C12A C11A C16A 121(4) . . ?
C12A C11A Co4A 67.5(18) . . ?
C16A C11A Co4A 133(4) . . ?
C7A C12A C11A 120(3) . . ?
C7A C12A C17A 117(4) . . ?
C7A C12A Co4A 72.2(18) . . ?
C11A C12A C17A 122(4) . . ?
C11A C12A Co4A 72.9(19) . . ?
C17A C12A Co4A 132(4) . . ?
C8A C13A H13D 109.5 . . ?
C8A C13A H13E 109.5 . . ?
C8A C13A H13F 109.5 . . ?
H13D C13A H13E 109.5 . . ?
H13D C13A H13F 109.5 . . ?
H13E C13A H13F 109.5 . . ?
C9A C14A H14D 109.5 . . ?
C9A C14A H14E 109.5 . . ?
C9A C14A H14F 109.5 . . ?
H14D C14A H14E 109.5 . . ?
H14D C14A H14F 109.5 . . ?
H14E C14A H14F 109.5 . . ?
C10A C15A H15D 109.5 . . ?
C10A C15A H15E 109.5 . . ?
C10A C15A H15F 109.5 . . ?
H15D C15A H15E 109.5 . . ?
H15D C15A H15F 109.5 . . ?
H15E C15A H15F 109.5 . . ?
C11A C16A H16D 109.5 . . ?
C11A C16A H16E 109.5 . . ?
C11A C16A H16F 109.5 . . ?
H16D C16A H16E 109.5 . . ?
H16D C16A H16F 109.5 . . ?
H16E C16A H16F 109.5 . . ?
C12A C17A H17D 109.5 . . ?
C12A C17A H17E 109.5 . . ?
C12A C17A H17F 109.5 . . ?
H17D C17A H17E 109.5 . . ?
H17D C17A H17F 109.5 . . ?
H17E C17A H17F 109.5 . . ?
C19A C18A C6A 122(4) . . ?
C23A C18A C6A 116(4) . . ?
C23A C18A C19A 122(4) . . ?
C18A C19A C20A 116(4) . . ?
C24A C19A C18A 129(5) . . ?
C24A C19A C20A 115(5) . . ?
C19A C20A C25A 120(4) . . ?
C21A C20A C19A 117(4) . . ?
C21A C20A C25A 123(5) . . ?
C22A C21A C20A 122(5) . . ?
C22A C21A C26A 118(5) . . ?
C26A C21A C20A 121(5) . . ?
C21A C22A C23A 124(5) . . ?
C21A C22A C27A 116(5) . . ?
C23A C22A C27A 120(5) . . ?
C18A C23A C28A 119(5) . . ?
C22A C23A C18A 119(4) . . ?
C22A C23A C28A 122(5) . . ?
C19A C24A H24D 109.5 . . ?
C19A C24A H24E 109.5 . . ?
C19A C24A H24F 109.5 . . ?
H24D C24A H24E 109.5 . . ?
H24D C24A H24F 109.5 . . ?
H24E C24A H24F 109.5 . . ?
C20A C25A H25D 109.5 . . ?
C20A C25A H25E 109.5 . . ?
C20A C25A H25F 109.5 . . ?
H25D C25A H25E 109.5 . . ?
H25D C25A H25F 109.5 . . ?
H25E C25A H25F 109.5 . . ?
C21A C26A H26D 109.5 . . ?
C21A C26A H26E 109.5 . . ?
C21A C26A H26F 109.5 . . ?
H26D C26A H26E 109.5 . . ?
H26D C26A H26F 109.5 . . ?
H26E C26A H26F 109.5 . . ?
C22A C27A H27D 109.5 . . ?
C22A C27A H27E 109.5 . . ?
C22A C27A H27F 109.5 . . ?
H27D C27A H27E 109.5 . . ?
H27D C27A H27F 109.5 . . ?
H27E C27A H27F 109.5 . . ?
C23A C28A H28D 109.5 . . ?
C23A C28A H28E 109.5 . . ?
C23A C28A H28F 109.5 . . ?
H28D C28A H28E 109.5 . . ?
H28D C28A H28F 109.5 . . ?
H28E C28A H28F 109.5 . . ?
C7A Co4A C8A 38.7(10) . . ?
C7A Co4A C10A 83.3(16) . . ?
C7A Co4A C11A 71.0(14) . . ?
C7A Co4A Ga1A 78.7(13) . . ?
C7A Co4A Ga2A 130.3(13) . . ?
C7A Co4A Ga3A 138.1(13) . . ?
C8A Co4A C10A 70.4(13) . . ?
C8A Co4A Ga1A 93.6(13) . . ?
C8A Co4A Ga2A 168.5(15) . . ?
C8A Co4A Ga3A 107.5(14) . . ?
C9A Co4A C7A 68.9(14) . . ?
C9A Co4A C8A 39.0(12) . . ?
C9A Co4A C10A 36.8(9) . . ?
C9A Co4A C11A 65.6(15) . . ?
C9A Co4A Ga1A 130.8(14) . . ?
C9A Co4A Ga2A 150.1(15) . . ?
C9A Co4A Ga3A 99.0(13) . . ?
C10A Co4A Ga1A 161.8(14) . . ?
C10A Co4A Ga2A 115.5(14) . . ?
C10A Co4A Ga3A 111.3(14) . . ?
C11A Co4A C8A 82.5(15) . . ?
C11A Co4A C10A 36.6(9) . . ?
C11A Co4A Ga1A 135.7(14) . . ?
C11A Co4A Ga2A 96.6(14) . . ?
C11A Co4A Ga3A 142.2(15) . . ?
C12A Co4A C7A 39.6(10) . . ?
C12A Co4A C8A 70.7(15) . . ?
C12A Co4A C9A 80.6(15) . . ?
C12A Co4A C10A 69.7(14) . . ?
C12A Co4A C11A 39.6(12) . . ?
C12A Co4A Ga1A 97.5(13) . . ?
C12A Co4A Ga2A 101.3(14) . . ?
C12A Co4A Ga3A 177.7(15) . . ?
Ga2A Co4A Ga1A 79.0(6) . . ?
Ga3A Co4A Ga1A 81.0(7) . . ?
Ga3A Co4A Ga2A 80.1(7) . . ?
C1A Ga1A Co4A 108.5(16) . . ?
C1A Ga1A Ga2A 135.7(15) . . ?
C1A Ga1A Ga3A 140.8(16) . . ?
C1A Ga1A I1A 116.6(15) . . ?
C1A Ga1A I2A 110.7(15) . . ?
Co4A Ga1A Ga2A 49.1(5) . . ?
Co4A Ga1A Ga3A 47.6(5) . . ?
Co4A Ga1A I1A 108.2(7) . . ?
Co4A Ga1A I2A 107.7(8) . . ?
Ga2A Ga1A Ga3A 58.5(5) . . ?
I1A Ga1A Ga2A 107.4(7) . . ?
I1A Ga1A Ga3A 62.4(5) . . ?
I1A Ga1A I2A 104.8(10) . . ?
I2A Ga1A Ga2A 60.2(5) . . ?
I2A Ga1A Ga3A 106.8(7) . . ?
Co4A Ga2A Ga1A 51.9(5) . . ?
Co4A Ga2A Ga3A 49.4(5) . . ?
Co4A Ga2A I2A 105.4(7) . . ?
Co4A Ga2A I3A 106.2(7) . . ?
Co4A Ga2A I4A 135.8(12) . . ?
Ga3A Ga2A Ga1A 61.5(5) . . ?
I2A Ga2A Ga1A 55.1(5) . . ?
I2A Ga2A Ga3A 105.1(7) . . ?
I3A Ga2A Ga1A 98.0(7) . . ?
I3A Ga2A Ga3A 57.0(5) . . ?
I3A Ga2A I2A 96.5(9) . . ?
I4A Ga2A Ga1A 147.5(10) . . ?
I4A Ga2A Ga3A 150.9(10) . . ?
I4A Ga2A I2A 100.0(9) . . ?
I4A Ga2A I3A 106.1(10) . . ?
Co4A Ga3A Ga1A 51.4(5) . . ?
Co4A Ga3A Ga2A 50.5(5) . . ?
Co4A Ga3A I1A 102.5(7) . . ?
Co4A Ga3A I3A 109.1(7) . . ?
Co4A Ga3A I5A 136.7(12) . . ?
Ga2A Ga3A Ga1A 60.0(4) . . ?
Ga2A Ga3A I1A 101.1(7) . . ?
I1A Ga3A Ga1A 52.7(5) . . ?
I3A Ga3A Ga1A 98.2(7) . . ?
I3A Ga3A Ga2A 58.8(5) . . ?
I3A Ga3A I1A 94.4(9) . . ?
I5A Ga3A Ga1A 144.7(10) . . ?
I5A Ga3A Ga2A 155.3(10) . . ?
I5A Ga3A I1A 99.4(9) . . ?
I5A Ga3A I3A 105.9(10) . . ?
Ga1A I1A Ga3A 64.9(5) . . ?
Ga1A I2A Ga2A 64.6(5) . . ?
Ga3A I3A Ga2A 64.2(5) . . ?

loop_
_geom_bond_atom_site_label_1
_geom_bond_atom_site_label_2
_geom_bond_distance
_geom_bond_site_symmetry_2
_geom_bond_publ_flag
C1 C2 1.58(6) . ?
C1 C6 1.31(6) . ?
C1 Ga1 1.95(4) . ?
C2 C3 1.37(6) . ?
C2 C7 1.38(6) . ?
C3 H3 0.9500 . ?
C3 C4 1.43(7) . ?
C4 H4 0.9500 . ?
C4 C5 1.20(7) . ?
C5 H5 0.9500 . ?
C5 C6 1.46(6) . ?
C6 C18 1.51(6) . ?
C7 C8 1.43(3) . ?
C7 C12 1.43(3) . ?
C7 Co4 2.13(3) . ?
C8 C9 1.44(4) . ?
C8 C13 1.48(3) . ?
C8 Co4 2.18(3) . ?
C9 C10 1.37(3) . ?
C9 C14 1.48(3) . ?
C9 Co4 2.13(3) . ?
C10 C11 1.37(3) . ?
C10 C15 1.48(3) . ?
C10 Co4 2.20(3) . ?
C11 C12 1.44(4) . ?
C11 C16 1.48(3) . ?
C11 Co4 2.15(3) . ?
C12 C17 1.48(3) . ?
C12 Co4 2.08(3) . ?
C13 H13A 0.9800 . ?
C13 H13B 0.9800 . ?
C13 H13C 0.9800 . ?
C14 H14A 0.9800 . ?
C14 H14B 0.9800 . ?
C14 H14C 0.9800 . ?
C15 H15A 0.9800 . ?
C15 H15B 0.9800 . ?
C15 H15C 0.9800 . ?
C16 H16A 0.9800 . ?
C16 H16B 0.9800 . ?
C16 H16C 0.9800 . ?
C17 H17A 0.9800 . ?
C17 H17B 0.9800 . ?
C17 H17C 0.9800 . ?
C18 C19 1.48(6) . ?
C18 C23 1.39(5) . ?
C19 C20 1.48(6) . ?
C19 C24 1.38(6) . ?
C20 C21 1.45(6) . ?
C20 C25 1.50(6) . ?
C21 C22 1.34(6) . ?
C21 C26 1.41(6) . ?
C22 C23 1.36(6) . ?
C22 C27 1.61(5) . ?
C23 C28 1.53(6) . ?
C24 H24A 0.9800 . ?
C24 H24B 0.9800 . ?
C24 H24C 0.9800 . ?
C25 H25A 0.9800 . ?
C25 H25B 0.9800 . ?
C25 H25C 0.9800 . ?
C26 H26A 0.9800 . ?
C26 H26B 0.9800 . ?
C26 H26C 0.9800 . ?
C27 H27A 0.9800 . ?
C27 H27B 0.9800 . ?
C27 H27C 0.9800 . ?
C28 H28A 0.9800 . ?
C28 H28B 0.9800 . ?
C28 H28C 0.9800 . ?
Co4 Ga1 2.381(8) . ?
Co4 Ga2 2.287(8) . ?
Co4 Ga3 2.252(7) . ?
Ga1 Ga2 2.970(7) . ?
Ga1 Ga3 3.005(7) . ?
Ga1 I1 2.648(5) . ?
Ga1 I2 2.709(5) . ?
Ga2 Ga3 2.930(7) . ?
Ga2 I2 2.850(6) . ?
Ga2 I3 2.776(6) . ?
Ga2 I4 2.551(6) . ?
Ga3 I1 2.960(6) . ?
Ga3 I3 2.719(6) . ?
Ga3 I5 2.534(5) . ?
C1A C2A 1.59(6) . ?
C1A C6A 1.31(6) . ?
C1A Ga1A 1.96(4) . ?
C2A C3A 1.37(6) . ?
C2A C7A 1.38(6) . ?
C3A H3A 0.9500 . ?
C3A C4A 1.43(7) . ?
C4A H4A 0.9500 . ?
C4A C5A 1.20(7) . ?
C5A H5A 0.9500 . ?
C5A C6A 1.46(6) . ?
C6A C18A 1.51(6) . ?
C7A C8A 1.43(4) . ?
C7A C12A 1.43(4) . ?
C7A Co4A 2.13(4) . ?
C8A C9A 1.44(4) . ?
C8A C13A 1.48(3) . ?
C8A Co4A 2.18(3) . ?
C9A C10A 1.37(4) . ?
C9A C14A 1.48(3) . ?
C9A Co4A 2.13(3) . ?
C10A C11A 1.37(4) . ?
C10A C15A 1.48(3) . ?
C10A Co4A 2.20(4) . ?
C11A C12A 1.44(4) . ?
C11A C16A 1.48(3) . ?
C11A Co4A 2.15(3) . ?
C12A C17A 1.48(3) . ?
C12A Co4A 2.08(3) . ?
C13A H13D 0.9800 . ?
C13A H13E 0.9800 . ?
C13A H13F 0.9800 . ?
C14A H14D 0.9800 . ?
C14A H14E 0.9800 . ?
C14A H14F 0.9800 . ?
C15A H15D 0.9800 . ?
C15A H15E 0.9800 . ?
C15A H15F 0.9800 . ?
C16A H16D 0.9800 . ?
C16A H16E 0.9800 . ?
C16A H16F 0.9800 . ?
C17A H17D 0.9800 . ?
C17A H17E 0.9800 . ?
C17A H17F 0.9800 . ?
C18A C19A 1.48(6) . ?
C18A C23A 1.39(6) . ?
C19A C20A 1.49(6) . ?
C19A C24A 1.38(6) . ?
C20A C21A 1.45(6) . ?
C20A C25A 1.50(6) . ?
C21A C22A 1.34(6) . ?
C21A C26A 1.41(7) . ?
C22A C23A 1.36(6) . ?
C22A C27A 1.61(6) . ?
C23A C28A 1.53(6) . ?
C24A H24D 0.9800 . ?
C24A H24E 0.9800 . ?
C24A H24F 0.9800 . ?
C25A H25D 0.9800 . ?
C25A H25E 0.9800 . ?
C25A H25F 0.9800 . ?
C26A H26D 0.9800 . ?
C26A H26E 0.9800 . ?
C26A H26F 0.9800 . ?
C27A H27D 0.9800 . ?
C27A H27E 0.9800 . ?
C27A H27F 0.9800 . ?
C28A H28D 0.9800 . ?
C28A H28E 0.9800 . ?
C28A H28F 0.9800 . ?
Co4A Ga1A 2.382(17) . ?
Co4A Ga2A 2.288(16) . ?
Co4A Ga3A 2.253(16) . ?
Ga1A Ga2A 2.970(18) . ?
Ga1A Ga3A 3.011(17) . ?
Ga1A I1A 2.647(18) . ?
Ga1A I2A 2.697(18) . ?
Ga2A Ga3A 2.923(18) . ?
Ga2A I2A 2.854(19) . ?
Ga2A I3A 2.777(19) . ?
Ga2A I4A 2.546(16) . ?
Ga3A I1A 2.946(19) . ?
Ga3A I3A 2.724(19) . ?
Ga3A I5A 2.541(16) . ?

loop_
_geom_torsion_atom_site_label_1
_geom_torsion_atom_site_label_2
_geom_torsion_atom_site_label_3
_geom_torsion_atom_site_label_4
_geom_torsion
_geom_torsion_site_symmetry_1
_geom_torsion_site_symmetry_2
_geom_torsion_site_symmetry_3
_geom_torsion_site_symmetry_4
_geom_torsion_publ_flag
C1 C2 C3 C4 0.5(19) . . . . ?
C1 C2 C7 C8 -82(2) . . . . ?
C1 C2 C7 C12 92(2) . . . . ?
C1 C2 C7 Co4 9(2) . . . . ?
C1 C6 C18 C19 -89(2) . . . . ?
C1 C6 C18 C23 91(3) . . . . ?
C2 C1 C6 C5 4(3) . . . . ?
C2 C1 C6 C18 177.9(18) . . . . ?
C2 C3 C4 C5 -1(5) . . . . ?
C2 C7 C8 C9 176(3) . . . . ?
C2 C7 C8 C13 -5(3) . . . . ?
C2 C7 C8 Co4 123(3) . . . . ?
C2 C7 C12 C11 -178(3) . . . . ?
C2 C7 C12 C17 8(4) . . . . ?
C2 C7 C12 Co4 -121(3) . . . . ?
C3 C2 C7 C8 94(2) . . . . ?
C3 C2 C7 C12 -92(3) . . . . ?
C3 C2 C7 Co4 -174.8(16) . . . . ?
C3 C4 C5 C6 2(5) . . . . ?
C4 C5 C6 C1 -4(5) . . . . ?
C4 C5 C6 C18 -177(3) . . . . ?
C5 C6 C18 C19 84(3) . . . . ?
C5 C6 C18 C23 -96(3) . . . . ?
C6 C1 C2 C3 -2.5(18) . . . . ?
C6 C1 C2 C7 174(2) . . . . ?
C6 C18 C19 C20 179.6(17) . . . . ?
C6 C18 C19 C24 -3(2) . . . . ?
C6 C18 C23 C22 -180(2) . . . . ?
C6 C18 C23 C28 1(3) . . . . ?
C7 C2 C3 C4 -176(2) . . . . ?
C7 C8 C9 C10 -0.5(19) . . . . ?
C7 C8 C9 C14 178.0(17) . . . . ?
C7 C8 C9 Co4 -53.0(8) . . . . ?
C8 C7 C12 C11 -3(3) . . . . ?
C8 C7 C12 C17 -177.6(19) . . . . ?
C8 C7 C12 Co4 53.3(14) . . . . ?
C8 C9 C10 C11 1(4) . . . . ?
C8 C9 C10 C15 -178(2) . . . . ?
C8 C9 C10 Co4 -51.7(17) . . . . ?
C9 C10 C11 C12 -3(4) . . . . ?
C9 C10 C11 C16 177(3) . . . . ?
C9 C10 C11 Co4 -53(2) . . . . ?
C10 C11 C12 C7 4(4) . . . . ?
C10 C11 C12 C17 178(3) . . . . ?
C10 C11 C12 Co4 -52(3) . . . . ?
C12 C7 C8 C9 1.6(16) . . . . ?
C12 C7 C8 C13 -179(2) . . . . ?
C12 C7 C8 Co4 -51.3(17) . . . . ?
C13 C8 C9 C10 -179(3) . . . . ?
C13 C8 C9 C14 -1(2) . . . . ?
C13 C8 C9 Co4 128(2) . . . . ?
C14 C9 C10 C11 -177(3) . . . . ?
C14 C9 C10 C15 4(4) . . . . ?
C14 C9 C10 Co4 129.8(19) . . . . ?
C15 C10 C11 C12 176(3) . . . . ?
C15 C10 C11 C16 -4(4) . . . . ?
C15 C10 C11 Co4 126(3) . . . . ?
C16 C11 C12 C7 -176(3) . . . . ?
C16 C11 C12 C17 -2(5) . . . . ?
C16 C11 C12 Co4 128(3) . . . . ?
C18 C19 C20 C21 0(3) . . . . ?
C18 C19 C20 C25 -179(2) . . . . ?
C19 C18 C23 C22 1(4) . . . . ?
C19 C18 C23 C28 -178(2) . . . . ?
C19 C20 C21 C22 1(5) . . . . ?
C19 C20 C21 C26 -179(3) . . . . ?
C20 C21 C22 C23 -1(6) . . . . ?
C20 C21 C22 C27 179(3) . . . . ?
C21 C22 C23 C18 0(5) . . . . ?
C21 C22 C23 C28 179(3) . . . . ?
C23 C18 C19 C20 -1(2) . . . . ?
C23 C18 C19 C24 177(3) . . . . ?
C24 C19 C20 C21 -178(3) . . . . ?
C24 C19 C20 C25 3(4) . . . . ?
C25 C20 C21 C22 -180(3) . . . . ?
C25 C20 C21 C26 1(5) . . . . ?
C26 C21 C22 C23 178(3) . . . . ?
C26 C21 C22 C27 -1(5) . . . . ?
C27 C22 C23 C18 -180(3) . . . . ?
C27 C22 C23 C28 -1(5) . . . . ?
Co4 C7 C8 C9 52.9(8) . . . . ?
Co4 C7 C8 C13 -128.1(18) . . . . ?
Co4 C7 C12 C11 -57(2) . . . . ?
Co4 C7 C12 C17 129(3) . . . . ?
Co4 C8 C9 C10 52(2) . . . . ?
Co4 C8 C9 C14 -129.0(17) . . . . ?
Co4 C9 C10 C11 53(3) . . . . ?
Co4 C9 C10 C15 -126(3) . . . . ?
Co4 C10 C11 C12 50(3) . . . . ?
Co4 C10 C11 C16 -131(3) . . . . ?
Co4 C11 C12 C7 56(2) . . . . ?
Co4 C11 C12 C17 -130(3) . . . . ?
Ga1 C1 C2 C3 177.7(16) . . . . ?
Ga1 C1 C2 C7 -5.9(17) . . . . ?
Ga1 C1 C6 C5 -176(3) . . . . ?
Ga1 C1 C6 C18 -2(4) . . . . ?
C1A C2A C3A C4A 0(2) . . . . ?
C1A C2A C7A C8A -76(4) . . . . ?
C1A C2A C7A C12A 97(4) . . . . ?
C1A C2A C7A Co4A 15(5) . . . . ?
C1A C6A C18A C19A -108(6) . . . . ?
C1A C6A C18A C23A 72(7) . . . . ?
C2A C1A C6A C5A -2(5) . . . . ?
C2A C1A C6A C18A -178(3) . . . . ?
C2A C3A C4A C5A 1(7) . . . . ?
C2A C7A C8A C9A 175(4) . . . . ?
C2A C7A C8A C13A -7(6) . . . . ?
C2A C7A C8A Co4A 122(3) . . . . ?
C2A C7A C12A C11A -178(4) . . . . ?
C2A C7A C12A C17A 8(6) . . . . ?
C2A C7A C12A Co4A -121(3) . . . . ?
C3A C2A C7A C8A 104(5) . . . . ?
C3A C2A C7A C12A -82(5) . . . . ?
C3A C2A C7A Co4A -164(5) . . . . ?
C3A C4A C5A C6A -2(9) . . . . ?
C4A C5A C6A C1A 2(8) . . . . ?
C4A C5A C6A C18A 179(5) . . . . ?
C5A C6A C18A C19A 75(7) . . . . ?
C5A C6A C18A C23A -105(8) . . . . ?
C6A C1A C2A C3A 1(2) . . . . ?
C6A C1A C2A C7A -179(3) . . . . ?
C6A C18A C19A C20A -180(2) . . . . ?
C6A C18A C19A C24A 0(4) . . . . ?
C6A C18A C23A C22A -180(4) . . . . ?
C6A C18A C23A C28A 0(6) . . . . ?
C7A C2A C3A C4A 180(3) . . . . ?
C7A C8A C9A C10A -1(4) . . . . ?
C7A C8A C9A C14A 177(5) . . . . ?
C7A C8A C9A Co4A -53.2(19) . . . . ?
C8A C7A C12A C11A -4(5) . . . . ?
C8A C7A C12A C17A -178(5) . . . . ?
C8A C7A C12A Co4A 53(2) . . . . ?
C8A C9A C10A C11A 2(5) . . . . ?
C8A C9A C10A C15A -178(5) . . . . ?
C8A C9A C10A Co4A -52(3) . . . . ?
C9A C10A C11A C12A -3(6) . . . . ?
C9A C10A C11A C16A 177(5) . . . . ?
C9A C10A C11A Co4A -53(3) . . . . ?
C10A C11A C12A C7A 4(6) . . . . ?
C10A C11A C12A C17A 179(6) . . . . ?
C10A C11A C12A Co4A -52(4) . . . . ?
C12A C7A C8A C9A 2(4) . . . . ?
C12A C7A C8A C13A 180(5) . . . . ?
C12A C7A C8A Co4A -51(2) . . . . ?
C13A C8A C9A C10A -178(6) . . . . ?
C13A C8A C9A C14A 0(7) . . . . ?
C13A C8A C9A Co4A 129(6) . . . . ?
C14A C9A C10A C11A -177(5) . . . . ?
C14A C9A C10A C15A 3(8) . . . . ?
C14A C9A C10A Co4A 130(5) . . . . ?
C15A C10A C11A C12A 177(5) . . . . ?
C15A C10A C11A C16A -3(8) . . . . ?
C15A C10A C11A Co4A 127(5) . . . . ?
C16A C11A C12A C7A -176(5) . . . . ?
C16A C11A C12A C17A -1(8) . . . . ?
C16A C11A C12A Co4A 128(5) . . . . ?
C18A C19A C20A C21A 0(2) . . . . ?
C18A C19A C20A C25A 180(2) . . . . ?
C19A C18A C23A C22A 0(6) . . . . ?
C19A C18A C23A C28A -180(3) . . . . ?
C19A C20A C21A C22A -1(6) . . . . ?
C19A C20A C21A C26A -179(4) . . . . ?
C20A C21A C22A C23A 1(8) . . . . ?
C20A C21A C22A C27A -180(4) . . . . ?
C21A C22A C23A C18A -1(8) . . . . ?
C21A C22A C23A C28A 179(5) . . . . ?
C23A C18A C19A C20A 0(3) . . . . ?
C23A C18A C19A C24A 180(4) . . . . ?
C24A C19A C20A C21A -180(3) . . . . ?
C24A C19A C20A C25A 0(3) . . . . ?
C25A C20A C21A C22A 179(4) . . . . ?
C25A C20A C21A C26A 1(6) . . . . ?
C26A C21A C22A C23A 180(5) . . . . ?
C26A C21A C22A C27A -2(7) . . . . ?
C27A C22A C23A C18A -180(4) . . . . ?
C27A C22A C23A C28A 1(8) . . . . ?
Co4A C7A C8A C9A 53.1(19) . . . . ?
Co4A C7A C8A C13A -129(5) . . . . ?
Co4A C7A C12A C11A -57(3) . . . . ?
Co4A C7A C12A C17A 128(5) . . . . ?
Co4A C8A C9A C10A 52(3) . . . . ?
Co4A C8A C9A C14A -129(5) . . . . ?
Co4A C9A C10A C11A 53(3) . . . . ?
Co4A C9A C10A C15A -127(6) . . . . ?
Co4A C10A C11A C12A 49(3) . . . . ?
Co4A C10A C11A C16A -131(5) . . . . ?
Co4A C11A C12A C7A 56(3) . . . . ?
Co4A C11A C12A C17A -129(5) . . . . ?
Ga1A C1A C2A C3A 168(4) . . . . ?
Ga1A C1A C2A C7A -12(4) . . . . ?
Ga1A C1A C6A C5A -163(7) . . . . ?
Ga1A C1A C6A C18A 20(7) . . . . ?
